data_7126693
loop_
_publ_author_name
'Sapianik, Aleksandr A.'
'Kovalenko, Konstantin A.'
'Samsonenko, Denis G.'
'Barsukova, Marina O.'
'Dybtsev, Danil N.'
'Fedin, Vladimir P.'

_publ_section_title
;
 Exceptionally effective benzene/cyclohexane separation using a
 nitro-decorated metal-organic framework.
;
_journal_issue 59
_journal_name_full 'Chemical communications (Cambridge, England)'
_journal_page_first 8241
_journal_page_last 8244
_journal_paper_doi 10.1039/d0cc03227a
_journal_volume 56
_journal_year 2020
_chemical_formula_sum 'C40 H23 Li2 N5 O18 Zn2'
_chemical_formula_weight 1006.25
_space_group_crystal_system monoclinic
_space_group_IT_number 15
_space_group_name_Hall '-C 2yc'
_space_group_name_H-M_alt 'C 1 2/c 1'
_atom_sites_solution_hydrogens geom
_atom_sites_solution_primary dual
_atom_sites_solution_secondary difmap
_audit_creation_method SHELXL-2018/3
_audit_update_record
;
2020-03-26 deposited with the CCDC.	2020-06-12 downloaded from the CCDC.
;
_cell_angle_alpha 90
_cell_angle_beta 117.21(2)
_cell_angle_gamma 90
_cell_formula_units_Z 4
_cell_length_a 18.477(3)
_cell_length_b 17.976(3)
_cell_length_c 17.533(3)
_cell_measurement_reflns_used 14418
_cell_measurement_temperature 100(2)
_cell_measurement_theta_max 30.0
_cell_measurement_theta_min 2.7
_cell_volume 5179.0(18)
_computing_cell_refinement 'XDS (Kabsch, 2010)'
_computing_data_collection 'Marccd (Doyle, 2011)'
_computing_data_reduction 'XDS (Kabsch, 2010)'
_computing_molecular_graphics 'ShelXle (H\"ubschle, 2011)'
_computing_publication_material 'CIFTAB (Sheldrick, 2015)'
_computing_structure_refinement 'SHELXL-2018 (Sheldrick, 2015)'
_computing_structure_solution 'SHELXT-2018 (Sheldrick, 2015)'
_diffrn_ambient_temperature 100(2)
_diffrn_detector_area_resol_mean 12.4
_diffrn_measured_fraction_theta_full 0.994
_diffrn_measured_fraction_theta_max 0.990
_diffrn_measurement_device_type 'Rayonix SX-165 CCD'
_diffrn_measurement_method '\f scan'
_diffrn_radiation_monochromator 'Double Crystal Monochromator'
_diffrn_radiation_source synchrotron
_diffrn_radiation_type synchrotron
_diffrn_radiation_wavelength 0.79312
_diffrn_reflns_av_R_equivalents 0.0589
_diffrn_reflns_av_unetI/netI 0.0436
_diffrn_reflns_Laue_measured_fraction_full 0.994
_diffrn_reflns_Laue_measured_fraction_max 0.990
_diffrn_reflns_limit_h_max 23
_diffrn_reflns_limit_h_min -23
_diffrn_reflns_limit_k_max 23
_diffrn_reflns_limit_k_min -23
_diffrn_reflns_limit_l_max 19
_diffrn_reflns_limit_l_min -22
_diffrn_reflns_number 32084
_diffrn_reflns_point_group_measured_fraction_full 0.994
_diffrn_reflns_point_group_measured_fraction_max 0.990
_diffrn_reflns_theta_full 28.500
_diffrn_reflns_theta_max 30.994
_diffrn_reflns_theta_min 1.874
_diffrn_source synchrotron
_exptl_absorpt_coefficient_mu 1.334
_exptl_absorpt_correction_T_max 1.000
_exptl_absorpt_correction_T_min 0.910
_exptl_absorpt_correction_type multi-scan
_exptl_absorpt_process_details 'XDS (Kabsch, 2010)'
_exptl_crystal_colour yellow
_exptl_crystal_density_diffrn 1.291
_exptl_crystal_description block
_exptl_crystal_F_000 2032
_exptl_crystal_size_max 0.10
_exptl_crystal_size_mid 0.05
_exptl_crystal_size_min 0.05
_refine_diff_density_max 1.435
_refine_diff_density_min -1.154
_refine_diff_density_rms 0.121
_refine_ls_extinction_method none
_refine_ls_goodness_of_fit_ref 1.040
_refine_ls_hydrogen_treatment constr
_refine_ls_matrix_type full
_refine_ls_number_parameters 453
_refine_ls_number_reflns 5888
_refine_ls_number_restraints 245
_refine_ls_restrained_S_all 1.059
_refine_ls_R_factor_all 0.0958
_refine_ls_R_factor_gt 0.0870
_refine_ls_shift/su_max 0.000
_refine_ls_shift/su_mean 0.000
_refine_ls_structure_factor_coef Fsqd
_refine_ls_weighting_details 'w=1/[\s^2^(Fo^2^)+(0.1964P)^2^+9.4800P] where P=(Fo^2^+2Fc^2^)/3'
_refine_ls_weighting_scheme calc
_refine_ls_wR_factor_gt 0.2617
_refine_ls_wR_factor_ref 0.2702
_reflns_Friedel_coverage 0.000
_reflns_number_gt 4915
_reflns_number_total 5888
_reflns_threshold_expression 'I > 2\s(I)'
_cod_data_source_file d0cc03227a2.cif
_cod_data_source_block ntf-01
_cod_depositor_comments 'Adding full bibliography for 7126693.cif.'
_cod_original_cell_volume 5178.8(17)
_cod_original_sg_symbol_H-M 'C 2/c'
_cod_database_code 7126693
_shelx_shelxl_version_number 2018/3
_shelx_space_group_comment
;
The symmetry employed for this shelxl refinement is uniquely defined
by the following loop, which should always be used as a source of
symmetry information in preference to the above space-group names.
They are only intended as comments.
;
_shelx_estimated_absorpt_t_min 0.878
_shelx_estimated_absorpt_t_max 0.936

loop_
_space_group_symop_operation_xyz
'x, y, z'
'-x, y, -z+1/2'
'x+1/2, y+1/2, z'
'-x+1/2, y+1/2, -z+1/2'
'-x, -y, -z'
'x, -y, z-1/2'
'-x+1/2, -y+1/2, -z'
'x+1/2, -y+1/2, z-1/2'

loop_
_atom_site_label
_atom_site_type_symbol
_atom_site_fract_x
_atom_site_fract_y
_atom_site_fract_z
_atom_site_U_iso_or_equiv
_atom_site_adp_type
_atom_site_occupancy
_atom_site_site_symmetry_order
_atom_site_calc_flag
_atom_site_refinement_flags_posn
_atom_site_refinement_flags_adp
_atom_site_refinement_flags_occupancy
_atom_site_disorder_assembly
_atom_site_disorder_group
Li1 Li 0.4260(5) 0.6073(4) 0.2522(5) 0.0453(15) Uani 1 1 d . . . . .
Zn1 Zn 0.26219(3) 0.61430(2) 0.07488(3) 0.0430(2) Uani 1 1 d . . . . .
O11 O 0.53842(19) 0.60444(16) 0.34068(19) 0.0442(6) Uani 1 1 d . . . . .
O12 O 0.6543(2) 0.5871(3) 0.4593(2) 0.0670(10) Uani 1 1 d . . . . .
C11 C 0.5785(3) 0.5813(3) 0.4149(3) 0.0475(9) Uani 1 1 d . . . . .
C12 C 0.5368(3) 0.5392(3) 0.4581(3) 0.0492(10) Uani 1 1 d . . . . .
C13 C 0.4676(3) 0.5661(3) 0.4602(4) 0.0651(13) Uani 1 1 d . U . . .
C14 C 0.4308(3) 0.5276(3) 0.5007(4) 0.0621(12) Uani 1 1 d . U . . .
N11 N 0.4424(7) 0.6513(8) 0.4464(9) 0.071(3) Uani 0.352(6) 1 d D U P . .
O111 O 0.4926(8) 0.6980(6) 0.4477(8) 0.072(3) Uani 0.352(6) 1 d D U P . .
O112 O 0.3704(8) 0.6663(8) 0.4264(10) 0.089(3) Uani 0.352(6) 1 d D U P . .
N12 N 0.3551(15) 0.5553(13) 0.4876(14) 0.067(4) Uani 0.148(6) 1 d D U P . .
O121 O 0.2974(15) 0.5683(19) 0.4160(17) 0.079(6) Uani 0.148(6) 1 d D U P . .
O122 O 0.3457(17) 0.5686(17) 0.5521(17) 0.075(6) Uani 0.148(6) 1 d D U P . .
O21 O 0.2616(2) 0.71044(18) 0.1210(2) 0.0535(7) Uani 1 1 d . . . . .
O22 O 0.3708(2) 0.69738(18) 0.2482(2) 0.0536(7) Uani 1 1 d . . . . .
O23 O 0.2618(3) 1.0280(2) 0.3764(3) 0.0895(16) Uani 1 1 d . . . . .
O24 O 0.1414(2) 1.0257(2) 0.2608(2) 0.0663(10) Uani 1 1 d . . . . .
C21 C 0.3091(3) 0.7300(2) 0.1984(3) 0.0475(9) Uani 1 1 d . . . . .
C22 C 0.2850(3) 0.8002(3) 0.2276(3) 0.0590(12) Uani 1 1 d . U . . .
C23 C 0.2248(4) 0.8460(3) 0.1674(3) 0.0627(13) Uani 1 1 d . . . . .
H23 H 0.200625 0.833738 0.108199 0.075 Uiso 1 1 calc R U . . .
C24 C 0.2004(4) 0.9100(3) 0.1951(4) 0.0660(14) Uani 1 1 d . . . . .
H24 H 0.158766 0.940553 0.154192 0.079 Uiso 1 1 calc R U . . .
C25 C 0.2353(5) 0.9293(4) 0.2796(4) 0.0924(14) Uani 1 1 d . U . . .
C26 C 0.2966(6) 0.8842(4) 0.3387(5) 0.0963(14) Uani 1 1 d . U . . .
C27 C 0.3228(5) 0.8212(4) 0.3102(4) 0.0953(14) Uani 1 1 d . U . . .
C28 C 0.2084(3) 0.9992(3) 0.3072(3) 0.0644(13) Uani 1 1 d . . . . .
N21 N 0.3661(8) 0.7685(8) 0.3838(10) 0.103(3) Uani 0.454(6) 1 d D U P . .
O211 O 0.3392(9) 0.7107(8) 0.4022(10) 0.116(4) Uani 0.454(6) 1 d D U P . .
O212 O 0.4379(9) 0.7865(8) 0.4345(10) 0.122(4) Uani 0.454(6) 1 d D U P . .
N22 N 0.3527(7) 0.9076(6) 0.4222(7) 0.1003(15) Uani 0.546(6) 1 d D U P . .
O221 O 0.3090(8) 0.8923(6) 0.4582(8) 0.111(2) Uani 0.546(6) 1 d D U P . .
O222 O 0.4229(7) 0.9336(6) 0.4464(7) 0.119(2) Uani 0.546(6) 1 d D U P . .
N31 N 0.1645(2) 0.61843(19) -0.0413(3) 0.0474(8) Uani 1 1 d . . . . .
C31 C 0.1178(3) 0.6791(2) -0.0731(3) 0.0468(9) Uani 1 1 d . . . . .
H31 H 0.130442 0.722341 -0.038221 0.056 Uiso 1 1 calc R U . . .
C32 C 0.0523(3) 0.6819(2) -0.1543(3) 0.0469(9) Uani 1 1 d . . . . .
H32 H 0.020543 0.725796 -0.174190 0.056 Uiso 1 1 calc R U . . .
C33 C 0.0339(3) 0.6190(2) -0.2059(3) 0.0486(10) Uani 1 1 d . . . . .
C34 C 0.0817(4) 0.5552(3) -0.1728(3) 0.0678(15) Uani 1 1 d . . . . .
H34 H 0.070026 0.511034 -0.206151 0.081 Uiso 1 1 calc R U . . .
C35 C 0.1454(3) 0.5572(3) -0.0916(3) 0.0628(13) Uani 1 1 d . . . . .
H35 H 0.177618 0.513713 -0.069842 0.075 Uiso 1 1 calc R U . . .
C1B C 0.0426(11) 0.6103(14) 0.1728(12) 0.110(4) Uani 0.3 1 d D U P A -1
H1B H -0.003162 0.602386 0.118657 0.132 Uiso 0.3 1 calc R U P A -1
C2B C 0.1211(13) 0.5975(12) 0.1830(13) 0.104(4) Uani 0.3 1 d D U P A -1
H2B H 0.128889 0.580749 0.135837 0.125 Uiso 0.3 1 calc R U P A -1
C3B C 0.1878(10) 0.6093(13) 0.2625(15) 0.106(4) Uani 0.3 1 d D U P A -1
H3B H 0.241043 0.598636 0.270133 0.127 Uiso 0.3 1 calc R U P A -1
C4B C 0.1772(11) 0.6366(16) 0.3308(12) 0.106(4) Uani 0.3 1 d D U P A -1
H4B H 0.223079 0.649501 0.383124 0.127 Uiso 0.3 1 calc R U P A -1
C5B C 0.0989(13) 0.6450(17) 0.3220(13) 0.109(4) Uani 0.3 1 d D U P A -1
H5B H 0.091332 0.657807 0.370399 0.130 Uiso 0.3 1 calc R U P A -1
C6B C 0.0314(10) 0.6346(16) 0.2423(15) 0.111(4) Uani 0.3 1 d D U P A -1
H6B H -0.021792 0.644080 0.235457 0.133 Uiso 0.3 1 calc R U P A -1
C1C C 0.5091(17) 0.6461(18) 0.698(2) 0.122(8) Uani 0.2 1 d D U P B -1
H1C H 0.554122 0.622662 0.744004 0.146 Uiso 0.2 1 calc R U P B -1
C2C C 0.5222(15) 0.6988(17) 0.647(2) 0.118(8) Uani 0.2 1 d D U P B -1
H2C H 0.576096 0.711912 0.659139 0.142 Uiso 0.2 1 calc R U P B -1
C3C C 0.456(2) 0.7320(18) 0.579(2) 0.123(8) Uani 0.2 1 d D U P B -1
H3C H 0.464760 0.769860 0.546588 0.148 Uiso 0.2 1 calc R U P B -1
C4C C 0.3772(17) 0.710(2) 0.559(2) 0.129(9) Uani 0.2 1 d D U P B -1
H4C H 0.332550 0.727444 0.508151 0.155 Uiso 0.2 1 calc R U P B -1
C5C C 0.3641(15) 0.662(2) 0.614(3) 0.132(9) Uani 0.2 1 d D U P B -1
H5C H 0.310226 0.652318 0.604958 0.158 Uiso 0.2 1 calc R U P B -1
C6C C 0.430(2) 0.628(2) 0.682(3) 0.126(9) Uani 0.2 1 d D U P B -1
H6C H 0.421036 0.592805 0.716947 0.151 Uiso 0.2 1 calc R U P B -1

loop_
_atom_site_aniso_label
_atom_site_aniso_U_11
_atom_site_aniso_U_22
_atom_site_aniso_U_33
_atom_site_aniso_U_23
_atom_site_aniso_U_13
_atom_site_aniso_U_12
Li1 0.046(4) 0.047(3) 0.039(4) 0.000(3) 0.016(3) -0.002(3)
Zn1 0.0411(3) 0.0444(3) 0.0340(3) 0.00063(15) 0.0091(2) 0.00006(16)
O11 0.0416(15) 0.0529(15) 0.0315(14) 0.0045(11) 0.0108(12) -0.0006(11)
O12 0.0450(18) 0.102(3) 0.0370(17) 0.0160(17) 0.0043(15) -0.0205(18)
C11 0.044(2) 0.058(2) 0.0336(19) -0.0001(16) 0.0115(17) -0.0118(17)
C12 0.042(2) 0.063(2) 0.0329(19) 0.0084(16) 0.0085(17) -0.0090(17)
C13 0.057(3) 0.066(3) 0.068(3) 0.024(2) 0.026(3) 0.007(2)
C14 0.054(3) 0.069(3) 0.060(3) 0.011(2) 0.023(2) -0.002(2)
N11 0.081(5) 0.068(5) 0.075(5) 0.023(4) 0.044(4) 0.007(4)
O111 0.092(6) 0.061(5) 0.074(5) 0.005(4) 0.047(5) 0.002(4)
O112 0.087(5) 0.082(6) 0.102(6) 0.027(5) 0.047(5) 0.023(5)
N12 0.057(7) 0.078(8) 0.069(8) 0.016(7) 0.032(6) 0.006(7)
O121 0.053(9) 0.097(11) 0.083(11) 0.020(10) 0.027(8) 0.002(9)
O122 0.064(10) 0.082(11) 0.081(10) 0.015(9) 0.035(8) 0.014(9)
O21 0.0569(18) 0.0505(16) 0.0459(17) -0.0061(13) 0.0174(15) 0.0072(13)
O22 0.0534(17) 0.0484(16) 0.0496(18) -0.0037(13) 0.0155(15) 0.0079(13)
O23 0.076(3) 0.076(3) 0.070(3) -0.032(2) -0.007(2) 0.030(2)
O24 0.067(2) 0.0562(19) 0.053(2) -0.0085(15) 0.0072(17) 0.0202(16)
C21 0.049(2) 0.0432(19) 0.045(2) -0.0021(16) 0.0169(19) 0.0050(16)
C22 0.058(3) 0.054(2) 0.051(3) -0.0072(19) 0.013(2) 0.014(2)
C23 0.078(3) 0.052(2) 0.048(3) -0.0035(19) 0.020(2) 0.014(2)
C24 0.071(3) 0.057(3) 0.052(3) -0.003(2) 0.012(3) 0.021(2)
C25 0.102(3) 0.075(2) 0.061(2) -0.0184(17) 0.004(2) 0.042(2)
C26 0.105(3) 0.078(2) 0.064(2) -0.0178(15) 0.0022(19) 0.0414(18)
C27 0.104(3) 0.077(2) 0.063(2) -0.0178(16) 0.002(2) 0.0419(19)
C28 0.068(3) 0.055(3) 0.053(3) -0.012(2) 0.013(2) 0.014(2)
N21 0.100(5) 0.092(5) 0.097(5) 0.002(5) 0.029(5) 0.022(5)
O211 0.114(7) 0.105(7) 0.114(7) 0.019(6) 0.039(6) 0.020(6)
O212 0.112(6) 0.106(6) 0.109(7) 0.005(6) 0.017(6) 0.017(6)
N22 0.108(3) 0.082(2) 0.067(2) -0.0169(17) 0.002(2) 0.040(2)
O221 0.122(4) 0.092(3) 0.077(3) -0.004(3) 0.008(3) 0.028(3)
O222 0.118(4) 0.100(3) 0.082(3) -0.023(3) -0.004(3) 0.036(3)
N31 0.0419(19) 0.050(2) 0.0409(19) -0.0002(13) 0.0106(16) -0.0003(13)
C31 0.043(2) 0.051(2) 0.036(2) -0.0009(16) 0.0091(17) 0.0044(16)
C32 0.041(2) 0.050(2) 0.039(2) 0.0010(16) 0.0090(17) 0.0038(16)
C33 0.041(2) 0.050(2) 0.038(2) 0.0003(15) 0.0031(19) 0.0000(16)
C34 0.066(3) 0.052(3) 0.050(3) -0.005(2) -0.004(3) 0.006(2)
C35 0.058(3) 0.051(2) 0.048(3) -0.0043(19) -0.004(2) 0.009(2)
C1B 0.110(10) 0.105(8) 0.127(11) -0.003(8) 0.064(9) 0.001(7)
C2B 0.105(9) 0.105(8) 0.124(11) -0.002(8) 0.071(8) -0.002(7)
C3B 0.108(9) 0.103(8) 0.122(11) -0.001(8) 0.067(8) -0.003(7)
C4B 0.110(9) 0.102(8) 0.121(10) -0.002(8) 0.066(8) -0.004(7)
C5B 0.113(9) 0.104(8) 0.122(10) -0.005(8) 0.065(8) 0.000(8)
C6B 0.112(10) 0.106(8) 0.125(11) -0.004(8) 0.063(8) -0.001(8)
C1C 0.111(15) 0.087(13) 0.17(2) 0.000(13) 0.067(16) 0.034(12)
C2C 0.110(15) 0.085(13) 0.17(2) 0.007(13) 0.071(16) 0.025(12)
C3C 0.116(15) 0.085(13) 0.17(2) 0.010(13) 0.066(16) 0.022(12)
C4C 0.119(15) 0.088(13) 0.17(2) 0.008(13) 0.060(16) 0.026(12)
C5C 0.118(15) 0.094(13) 0.17(2) 0.006(14) 0.060(16) 0.025(12)
C6C 0.114(15) 0.093(13) 0.17(2) 0.004(13) 0.064(16) 0.027(12)

loop_
_atom_type_symbol
_atom_type_description
_atom_type_scat_dispersion_real
_atom_type_scat_dispersion_imag
_atom_type_scat_source
C C 0.0046 0.0022 'International Tables Vol C Tables 4.2.6.8 and 6.1.1.4'
H H 0.0000 0.0000 'International Tables Vol C Tables 4.2.6.8 and 6.1.1.4'
Li Li 0.0000 0.0001 'International Tables Vol C Tables 4.2.6.8 and 6.1.1.4'
O O 0.0147 0.0080 'International Tables Vol C Tables 4.2.6.8 and 6.1.1.4'
N N 0.0087 0.0044 'International Tables Vol C Tables 4.2.6.8 and 6.1.1.4'
Zn Zn 0.2079 1.7386 'International Tables Vol C Tables 4.2.6.8 and 6.1.1.4'

loop_
_geom_angle_atom_site_label_1
_geom_angle_atom_site_label_2
_geom_angle_atom_site_label_3
_geom_angle
_geom_angle_site_symmetry_1
_geom_angle_site_symmetry_3
_geom_angle_publ_flag
Li1 Li1 Zn1 118.7(4) 2_655 . ?
O11 Li1 Li1 44.5(2) 2_655 2_655 ?
O11 Li1 Li1 46.7(3) . 2_655 ?
O11 Li1 Zn1 74.3(2) 2_655 . ?
O11 Li1 Zn1 165.4(4) . . ?
O11 Li1 O11 91.1(3) . 2_655 ?
O22 Li1 Li1 121.3(2) . 2_655 ?
O22 Li1 Zn1 71.1(3) . . ?
O22 Li1 O11 111.1(4) . 2_655 ?
O22 Li1 O11 114.3(4) . . ?
O24 Li1 Li1 127.4(3) 4_545 2_655 ?
O24 Li1 Zn1 68.3(3) 4_545 . ?
O24 Li1 O11 109.1(4) 4_545 2_655 ?
O24 Li1 O11 119.1(4) 4_545 . ?
O24 Li1 O22 110.4(4) 4_545 . ?
O12 Zn1 Li1 76.07(17) 2_655 . ?
O12 Zn1 N31 99.65(15) 2_655 . ?
O21 Zn1 Li1 79.07(16) . . ?
O21 Zn1 O12 120.89(18) . 2_655 ?
O21 Zn1 O23 119.8(2) . 4_545 ?
O21 Zn1 N31 102.64(14) . . ?
O23 Zn1 Li1 81.02(17) 4_545 . ?
O23 Zn1 O12 108.0(2) 4_545 2_655 ?
O23 Zn1 N31 101.39(16) 4_545 . ?
N31 Zn1 Li1 175.62(18) . . ?
Li1 O11 Li1 88.8(3) . 2_655 ?
C11 O11 Li1 126.7(4) . 2_655 ?
C11 O11 Li1 139.0(4) . . ?
C11 O12 Zn1 130.0(3) . 2_655 ?
O11 C11 O12 125.7(4) . . ?
O11 C11 C12 120.0(4) . . ?
O12 C11 C12 114.3(4) . . ?
C13 C12 C11 121.9(4) . . ?
C13 C12 C14 118.3(4) . 5_666 ?
C14 C12 C11 119.8(4) 5_666 . ?
C12 C13 N11 122.9(5) . . ?
C14 C13 C12 121.3(5) . . ?
C14 C13 N11 112.6(6) . . ?
C12 C14 N12 123.6(9) 5_666 . ?
C13 C14 C12 120.4(5) . 5_666 ?
C13 C14 N12 115.4(9) . . ?
O111 N11 C13 119.0(10) . . ?
O112 N11 C13 117.0(11) . . ?
O112 N11 O111 123.6(14) . . ?
O121 N12 C14 124(2) . . ?
O121 N12 O122 118(3) . . ?
O122 N12 C14 118(2) . . ?
C21 O21 Zn1 124.2(3) . . ?
C21 O22 Li1 138.2(4) . . ?
C28 O23 Zn1 121.2(3) . 4 ?
C28 O24 Li1 143.2(4) . 4 ?
O21 C21 C22 115.1(4) . . ?
O22 C21 O21 125.9(4) . . ?
O22 C21 C22 119.0(4) . . ?
C23 C22 C21 119.7(4) . . ?
C27 C22 C21 120.9(5) . . ?
C27 C22 C23 119.4(5) . . ?
C22 C23 H23 120.2 . . ?
C22 C23 C24 119.6(5) . . ?
C24 C23 H23 120.2 . . ?
C23 C24 H24 119.4 . . ?
C25 C24 C23 121.1(5) . . ?
C25 C24 H24 119.4 . . ?
C24 C25 C26 118.7(5) . . ?
C24 C25 C28 119.8(5) . . ?
C26 C25 C28 121.4(6) . . ?
C25 C26 C27 119.8(6) . . ?
C25 C26 N22 124.0(7) . . ?
C27 C26 N22 113.4(7) . . ?
C22 C27 C26 121.0(6) . . ?
C22 C27 N21 124.0(8) . . ?
C26 C27 N21 109.6(8) . . ?
O23 C28 C25 114.8(5) . . ?
O24 C28 O23 125.5(5) . . ?
O24 C28 C25 119.5(5) . . ?
O211 N21 C27 128.6(13) . . ?
O212 N21 C27 114.9(12) . . ?
O212 N21 O211 116.4(16) . . ?
O221 N22 C26 96.9(10) . . ?
O222 N22 C26 127.8(12) . . ?
O222 N22 O221 135.3(13) . . ?
C31 N31 Zn1 124.0(3) . . ?
C31 N31 C35 117.6(4) . . ?
C35 N31 Zn1 118.4(3) . . ?
N31 C31 H31 118.3 . . ?
N31 C31 C32 123.4(4) . . ?
C32 C31 H31 118.3 . . ?
C31 C32 H32 120.7 . . ?
C31 C32 C33 118.6(4) . . ?
C33 C32 H32 120.7 . . ?
C32 C33 C33 121.3(3) . 2_554 ?
C32 C33 C34 118.4(4) . . ?
C34 C33 C33 120.3(3) . 2_554 ?
C33 C34 H34 120.4 . . ?
C35 C34 C33 119.2(5) . . ?
C35 C34 H34 120.4 . . ?
N31 C35 C34 122.9(5) . . ?
N31 C35 H35 118.6 . . ?
C34 C35 H35 118.6 . . ?
C2B C1B H1B 120.0 . . ?
C6B C1B H1B 120.0 . . ?
C6B C1B C2B 120.0(5) . . ?
C1B C2B H2B 120.2 . . ?
C3B C2B C1B 119.6(6) . . ?
C3B C2B H2B 120.2 . . ?
C2B C3B H3B 119.7 . . ?
C4B C3B C2B 120.6(6) . . ?
C4B C3B H3B 119.7 . . ?
C3B C4B H4B 120.3 . . ?
C3B C4B C5B 119.5(5) . . ?
C5B C4B H4B 120.3 . . ?
C4B C5B H5B 119.8 . . ?
C4B C5B C6B 120.3(6) . . ?
C6B C5B H5B 119.8 . . ?
C1B C6B H6B 120.2 . . ?
C5B C6B C1B 119.6(6) . . ?
C5B C6B H6B 120.2 . . ?
C2C C1C H1C 120.1 . . ?
C6C C1C H1C 120.1 . . ?
C6C C1C C2C 119.9(5) . . ?
C1C C2C H2C 120.1 . . ?
C1C C2C C3C 119.9(6) . . ?
C3C C2C H2C 120.1 . . ?
C2C C3C H3C 119.9 . . ?
C4C C3C C2C 120.2(6) . . ?
C4C C3C H3C 119.9 . . ?
C3C C4C H4C 120.2 . . ?
C3C C4C C5C 119.6(6) . . ?
C5C C4C H4C 120.2 . . ?
C4C C5C H5C 120.0 . . ?
C4C C5C C6C 120.0(6) . . ?
C6C C5C H5C 120.0 . . ?
C1C C6C C5C 119.9(6) . . ?
C1C C6C H6C 120.0 . . ?
C5C C6C H6C 120.0 . . ?

loop_
_geom_bond_atom_site_label_1
_geom_bond_atom_site_label_2
_geom_bond_distance
_geom_bond_site_symmetry_2
_geom_bond_publ_flag
Li1 Li1 2.771(16) 2_655 ?
Li1 Zn1 3.199(8) . ?
Li1 O11 1.943(8) . ?
Li1 O11 2.017(8) 2_655 ?
Li1 O22 1.898(8) . ?
Li1 O24 1.869(8) 4_545 ?
Zn1 O12 1.955(4) 2_655 ?
Zn1 O21 1.910(3) . ?
Zn1 O23 1.917(4) 4_545 ?
Zn1 N31 2.012(4) . ?
O11 C11 1.238(5) . ?
O12 C11 1.257(5) . ?
C11 C12 1.509(6) . ?
C12 C13 1.383(7) . ?
C12 C14 1.388(7) 5_666 ?
C13 C14 1.375(7) . ?
C13 N11 1.587(15) . ?
C14 N12 1.40(3) . ?
N11 O111 1.243(11) . ?
N11 O112 1.240(11) . ?
N12 O121 1.243(13) . ?
N12 O122 1.243(13) . ?
O21 C21 1.284(5) . ?
O22 C21 1.224(5) . ?
O23 C28 1.274(6) . ?
O24 C28 1.225(6) . ?
C21 C22 1.503(6) . ?
C22 C23 1.397(7) . ?
C22 C27 1.342(8) . ?
C23 H23 0.9500 . ?
C23 C24 1.402(7) . ?
C24 H24 0.9500 . ?
C24 C25 1.363(8) . ?
C25 C26 1.392(9) . ?
C25 C28 1.510(7) . ?
C26 C27 1.410(8) . ?
C26 N22 1.417(13) . ?
C27 N21 1.502(16) . ?
N21 O211 1.256(11) . ?
N21 O212 1.255(10) . ?
N22 O221 1.261(10) . ?
N22 O222 1.256(10) . ?
N31 C31 1.344(5) . ?
N31 C35 1.353(6) . ?
C31 H31 0.9500 . ?
C31 C32 1.384(6) . ?
C32 H32 0.9500 . ?
C32 C33 1.389(6) . ?
C33 C33 1.480(9) 2_554 ?
C33 C34 1.402(7) . ?
C34 H34 0.9500 . ?
C34 C35 1.371(7) . ?
C35 H35 0.9500 . ?
C1B H1B 0.9500 . ?
C1B C2B 1.397(9) . ?
C1B C6B 1.396(9) . ?
C2B H2B 0.9500 . ?
C2B C3B 1.392(8) . ?
C3B H3B 0.9500 . ?
C3B C4B 1.388(9) . ?
C4B H4B 0.9500 . ?
C4B C5B 1.391(9) . ?
C5B H5B 0.9500 . ?
C5B C6B 1.395(8) . ?
C6B H6B 0.9500 . ?
C1C H1C 0.9500 . ?
C1C C2C 1.394(9) . ?
C1C C6C 1.392(9) . ?
C2C H2C 0.9500 . ?
C2C C3C 1.395(8) . ?
C3C H3C 0.9500 . ?
C3C C4C 1.390(9) . ?
C4C H4C 0.9500 . ?
C4C C5C 1.392(9) . ?
C5C H5C 0.9500 . ?
C5C C6C 1.397(8) . ?
C6C H6C 0.9500 . ?
